data_7106444
loop_
_publ_author_name
'Lindoy, Leonard'

_publ_section_title
;
 An Expanded Neutral M4L6 Cage that Encapsulates Four Tetrahydrofuran
 Molecules
;
_journal_coden_Cambridge 0182
_journal_name_full Chem.Commun.
_journal_page_first 6042
_journal_paper_doi 10.1039/c1cc11167a
_journal_volume 47
_journal_year 2011
_chemical_formula_moiety 'C156 H168 Fe4 O24, 18(C4 H8 O), 14(C4 H10 O)'
_chemical_formula_sum 'C284 H452 Fe4 O84'
_chemical_formula_weight 5433.86
_chemical_name_systematic
;
?
;
_space_group_IT_number 88
_symmetry_cell_setting tetragonal
_symmetry_Int_Tables_number 88
_symmetry_space_group_name_Hall '-I 4ad'
_symmetry_space_group_name_H-M 'I 41/a :2'
_atom_sites_solution_hydrogens geom
_atom_sites_solution_primary direct
_atom_sites_solution_secondary difmap
_audit_creation_method SHELXL-97
_cell_angle_alpha 90.00
_cell_angle_beta 90.00
_cell_angle_gamma 90.00
_cell_formula_units_Z 4
_cell_length_a 34.877(3)
_cell_length_b 34.877(3)
_cell_length_c 23.646(3)
_cell_measurement_reflns_used 20959
_cell_measurement_temperature 150(2)
_cell_measurement_theta_max 24.85
_cell_measurement_theta_min 2.27
_cell_volume 28763(5)
_computing_cell_refinement 'SAINT (Bruker, 1995)'
_computing_data_collection 'SMART (Bruker, 1995)'
_computing_data_reduction 'SAINT and XPREP (Bruker, 1995)'
_computing_molecular_graphics 'ORTEP-3 (Farrugia, 1997), WINGX-32 (Farrugia, 1999)'
_computing_publication_material 'enCIFer 1.0 (CCDC, 2003)'
_computing_structure_refinement 'SHELXL-97 (Sheldrick, 1997)'
_computing_structure_solution 'SIR97 (Altomare, et. al. 1999)'
_diffrn_ambient_temperature 150(2)
_diffrn_measured_fraction_theta_full 0.997
_diffrn_measured_fraction_theta_max 0.997
_diffrn_measurement_device_type 'BRUKER SMART 1000 CCD'
_diffrn_measurement_method \w
_diffrn_radiation_monochromator graphite
_diffrn_radiation_source 'sealed tube'
_diffrn_radiation_type MoK\a
_diffrn_radiation_wavelength 0.71073
_diffrn_reflns_av_R_equivalents 0.1206
_diffrn_reflns_av_sigmaI/netI 0.0824
_diffrn_reflns_limit_h_max 42
_diffrn_reflns_limit_h_min -42
_diffrn_reflns_limit_k_max 42
_diffrn_reflns_limit_k_min -42
_diffrn_reflns_limit_l_max 28
_diffrn_reflns_limit_l_min -28
_diffrn_reflns_number 108221
_diffrn_reflns_theta_full 25.00
_diffrn_reflns_theta_max 25.35
_diffrn_reflns_theta_min 3.02
_diffrn_standards_decay_% 0.02
_diffrn_standards_number 115
_exptl_absorpt_coefficient_mu 0.281
_exptl_absorpt_correction_T_max 1.00000
_exptl_absorpt_correction_T_min 0.293876
_exptl_absorpt_correction_type multi-scan
_exptl_absorpt_process_details 'SADABS (Sheldrick, 2003)'
_exptl_crystal_colour red
_exptl_crystal_density_diffrn 1.255
_exptl_crystal_density_method 'not measured'
_exptl_crystal_description prism
_exptl_crystal_F_000 11728
_exptl_crystal_size_max 0.30
_exptl_crystal_size_mid 0.30
_exptl_crystal_size_min 0.28
_refine_diff_density_max 0.901
_refine_diff_density_min -0.476
_refine_diff_density_rms 0.069
_refine_ls_extinction_method none
_refine_ls_goodness_of_fit_ref 0.917
_refine_ls_hydrogen_treatment constr
_refine_ls_matrix_type full
_refine_ls_number_parameters 484
_refine_ls_number_reflns 13118
_refine_ls_number_restraints 11
_refine_ls_restrained_S_all 0.920
_refine_ls_R_factor_all 0.1249
_refine_ls_R_factor_gt 0.0821
_refine_ls_shift/su_max 0.000
_refine_ls_shift/su_mean 0.000
_refine_ls_structure_factor_coef Fsqd
_refine_ls_weighting_details 'calc w=1/[\s^2^(Fo^2^)+(0.1603P)^2^+0.0000P] where P=(Fo^2^+2Fc^2^)/3'
_refine_ls_weighting_scheme calc
_refine_ls_wR_factor_gt 0.2143
_refine_ls_wR_factor_ref 0.2407
_reflns_number_gt 7262
_reflns_number_total 13118
_reflns_threshold_expression >2sigma(I)
_cod_data_source_file c1cc11167a.txt
_cod_data_source_block lj102sad
_cod_depositor_comments
;
The following automatic conversions were performed:

'_exptl_absorpt_correction_type' value 'Multi-scan' changed to
'multi-scan' according to the built-in table from CIF Core dictionary
named 'cif_core.dic' version 2.4.1 from 2010-06-29.

Automatic conversion script
Id: cif_fix_values 1673 2011-04-08 12:14:43Z adriana 

The following automatic conversions were performed:
data name '_symmetry_inl_tables_number' replaced with
'_symmetry_Int_Tables_number' as specified in the replacement file
'/home/antanas/src/cod-tools/trunk/data/replacement-values/replacement_tags.lst'.

'_symmetrry_inl_tables_number'
data item was removed -- it should have been renamed to
'_symmetry_Int_Tables_number' as specified in the replacement file
'/home/antanas/src/cod-tools/trunk/data/replacement-values/replacement_tags.lst',
but the replacement data item was already present in the data block
and had the same value as the '_symmetrry_inl_tables_number' data
item.

Automatic conversion script
Id: cif_correct_tags 4998 2017-03-02 13:24:31Z antanas 
;
_cod_original_sg_symbol_H-M I41/a
_cod_database_code 7106444

loop_
_symmetry_equiv_pos_as_xyz
'x, y, z'
'-x, -y+1/2, z'
'-y+3/4, x+1/4, z+1/4'
'y+1/4, -x+1/4, z+1/4'
'x+1/2, y+1/2, z+1/2'
'-x+1/2, -y+1, z+1/2'
'-y+5/4, x+3/4, z+3/4'
'y+3/4, -x+3/4, z+3/4'
'-x, -y, -z'
'x, y-1/2, -z'
'y-3/4, -x-1/4, -z-1/4'
'-y-1/4, x-1/4, -z-1/4'
'-x+1/2, -y+1/2, -z+1/2'
'x+1/2, y, -z+1/2'
'y-1/4, -x+1/4, -z+1/4'
'-y+1/4, x+1/4, -z+1/4'

loop_
_atom_site_label
_atom_site_type_symbol
_atom_site_fract_x
_atom_site_fract_y
_atom_site_fract_z
_atom_site_U_iso_or_equiv
_atom_site_adp_type
_atom_site_occupancy
_atom_site_symmetry_multiplicity
_atom_site_calc_flag
_atom_site_refinement_flags
_atom_site_disorder_assembly
_atom_site_disorder_group
C1 C 0.23380(15) 0.03388(17) 0.5807(2) 0.1021(17) Uani 1 1 d . . .
H1A H 0.2128 0.0159 0.5880 0.153 Uiso 1 1 calc R . .
H1B H 0.2236 0.0571 0.5627 0.153 Uiso 1 1 calc R . .
H1C H 0.2462 0.0407 0.6164 0.153 Uiso 1 1 calc R . .
C2 C 0.24181(18) 0.00523(18) 0.4877(3) 0.126(3) Uani 1 1 d . . .
H2A H 0.2597 -0.0042 0.4589 0.190 Uiso 1 1 calc R . .
H2B H 0.2288 0.0283 0.4737 0.190 Uiso 1 1 calc R . .
H2C H 0.2227 -0.0146 0.4959 0.190 Uiso 1 1 calc R . .
C3 C 0.27779(14) -0.02074(14) 0.5687(3) 0.109(2) Uani 1 1 d . . .
H3A H 0.2568 -0.0394 0.5714 0.164 Uiso 1 1 calc R . .
H3B H 0.2871 -0.0145 0.6067 0.164 Uiso 1 1 calc R . .
H3C H 0.2987 -0.0317 0.5463 0.164 Uiso 1 1 calc R . .
C4 C 0.26357(10) 0.01479(11) 0.54075(17) 0.0566(10) Uani 1 1 d . . .
C5 C 0.29529(9) 0.04444(9) 0.53243(15) 0.0450(8) Uani 1 1 d . . .
C6 C 0.29178(10) 0.07257(10) 0.48999(16) 0.0540(9) Uani 1 1 d . . .
H6 H 0.2694 0.0721 0.4672 0.065 Uiso 1 1 calc R . .
C7 C 0.31898(9) 0.10116(9) 0.47906(15) 0.0449(8) Uani 1 1 d . . .
C8 C 0.31521(9) 0.12904(10) 0.43174(16) 0.0509(9) Uani 1 1 d . . .
C9 C 0.28759(9) 0.12694(9) 0.39038(15) 0.0477(8) Uani 1 1 d . . .
H9 H 0.2697 0.1064 0.3908 0.057 Uiso 1 1 calc R . .
C10 C 0.28536(9) 0.15472(10) 0.34751(16) 0.0506(9) Uani 1 1 d . . .
H10 H 0.2662 0.1524 0.3191 0.061 Uiso 1 1 calc R . .
C11 C 0.31047(11) 0.18527(10) 0.34599(17) 0.0593(10) Uani 1 1 d . . .
C12 C 0.33837(12) 0.18712(13) 0.3884(2) 0.0840(16) Uani 1 1 d . . .
H12 H 0.3559 0.2080 0.3886 0.101 Uiso 1 1 calc R . .
C13 C 0.34107(12) 0.15962(13) 0.42975(19) 0.0794(15) Uani 1 1 d . . .
H13 H 0.3608 0.1614 0.4574 0.095 Uiso 1 1 calc R . .
C14 C 0.30769(10) 0.21670(10) 0.30252(18) 0.0555(10) Uani 1 1 d . . .
C15 C 0.29455(11) 0.20969(11) 0.24865(18) 0.0627(10) Uani 1 1 d . . .
H15 H 0.2863 0.1846 0.2387 0.075 Uiso 1 1 calc R . .
C16 C 0.29325(11) 0.23876(10) 0.20881(17) 0.0596(10) Uani 1 1 d . . .
H16 H 0.2842 0.2334 0.1718 0.071 Uiso 1 1 calc R . .
C17 C 0.30516(9) 0.27590(9) 0.22235(16) 0.0463(8) Uani 1 1 d . . .
C18 C 0.31737(13) 0.28294(11) 0.27617(18) 0.0698(12) Uani 1 1 d . . .
H18 H 0.3257 0.3080 0.2862 0.084 Uiso 1 1 calc R . .
C19 C 0.31781(15) 0.25403(13) 0.3166(2) 0.0849(15) Uani 1 1 d . . .
H19 H 0.3251 0.2599 0.3543 0.102 Uiso 1 1 calc R . .
C20 C 0.30644(9) 0.30842(9) 0.17976(16) 0.0467(9) Uani 1 1 d . . .
C21 C 0.30473(10) 0.30260(10) 0.12277(15) 0.0487(9) Uani 1 1 d . . .
H21 H 0.3033 0.2769 0.1096 0.058 Uiso 1 1 calc R . .
C22 C 0.30493(10) 0.33221(10) 0.08186(16) 0.0502(9) Uani 1 1 d . . .
C23 C 0.30243(13) 0.32333(11) 0.01835(17) 0.0651(11) Uani 1 1 d . . .
C24 C 0.33604(18) 0.29695(18) 0.0034(2) 0.1087(19) Uani 1 1 d . . .
H24A H 0.3365 0.2925 -0.0376 0.163 Uiso 1 1 calc R . .
H24B H 0.3330 0.2724 0.0230 0.163 Uiso 1 1 calc R . .
H24C H 0.3601 0.3090 0.0151 0.163 Uiso 1 1 calc R . .
C25 C 0.3017(2) 0.35922(15) -0.0157(2) 0.111(2) Uani 1 1 d . . .
H25A H 0.2774 0.3727 -0.0092 0.166 Uiso 1 1 calc R . .
H25B H 0.3041 0.3529 -0.0559 0.166 Uiso 1 1 calc R . .
H25C H 0.3231 0.3758 -0.0043 0.166 Uiso 1 1 calc R . .
C26 C 0.26508(18) 0.30135(17) 0.0074(2) 0.1082(19) Uani 1 1 d . . .
H26A H 0.2432 0.3172 0.0188 0.162 Uiso 1 1 calc R . .
H26B H 0.2651 0.2775 0.0293 0.162 Uiso 1 1 calc R . .
H26C H 0.2631 0.2953 -0.0330 0.162 Uiso 1 1 calc R . .
C27 C 0.2514(5) 0.1362(6) 0.6604(9) 0.079(4) Uani 0.33 1 d P A 1
H27A H 0.2286 0.1466 0.6792 0.119 Uiso 0.33 1 calc PR A 1
H27B H 0.2495 0.1082 0.6587 0.119 Uiso 0.33 1 calc PR A 1
H27C H 0.2531 0.1466 0.6220 0.119 Uiso 0.33 1 calc PR A 1
C28 C 0.2880(5) 0.1230(5) 0.7475(7) 0.073(3) Uani 0.33 1 d P A 1
H28A H 0.3054 0.1353 0.7746 0.110 Uiso 0.33 1 calc PR A 1
H28B H 0.2975 0.0972 0.7386 0.110 Uiso 0.33 1 calc PR A 1
H28C H 0.2624 0.1211 0.7642 0.110 Uiso 0.33 1 calc PR A 1
C29 C 0.2812(5) 0.1918(5) 0.7116(9) 0.071(3) Uani 0.33 1 d P A 1
H29A H 0.2726 0.2070 0.6791 0.106 Uiso 0.33 1 calc PR A 1
H29B H 0.3059 0.2017 0.7251 0.106 Uiso 0.33 1 calc PR A 1
H29C H 0.2622 0.1936 0.7420 0.106 Uiso 0.33 1 calc PR A 1
C27A C 0.2525(5) 0.1174(5) 0.6757(9) 0.079(4) Uani 0.33 1 d P A 2
H27D H 0.2286 0.1247 0.6947 0.119 Uiso 0.33 1 calc PR A 2
H27E H 0.2598 0.0914 0.6873 0.119 Uiso 0.33 1 calc PR A 2
H27F H 0.2486 0.1180 0.6346 0.119 Uiso 0.33 1 calc PR A 2
C28A C 0.2953(5) 0.1415(5) 0.7563(7) 0.073(3) Uani 0.33 1 d P A 2
H28D H 0.3042 0.1657 0.7725 0.110 Uiso 0.33 1 calc PR A 2
H28E H 0.3154 0.1220 0.7604 0.110 Uiso 0.33 1 calc PR A 2
H28F H 0.2721 0.1330 0.7762 0.110 Uiso 0.33 1 calc PR A 2
C29A C 0.2730(5) 0.1879(4) 0.6813(7) 0.071(3) Uani 0.33 1 d P A 2
H29D H 0.2489 0.1927 0.7014 0.106 Uiso 0.33 1 calc PR A 2
H29E H 0.2691 0.1914 0.6406 0.106 Uiso 0.33 1 calc PR A 2
H29F H 0.2926 0.2059 0.6946 0.106 Uiso 0.33 1 calc PR A 2
C27B C 0.2900(4) 0.1826(6) 0.7317(8) 0.079(4) Uani 0.33 1 d P A 3
H27G H 0.2959 0.2053 0.7089 0.119 Uiso 0.33 1 calc PR A 3
H27H H 0.3106 0.1783 0.7591 0.119 Uiso 0.33 1 calc PR A 3
H27I H 0.2658 0.1867 0.7520 0.119 Uiso 0.33 1 calc PR A 3
C28B C 0.2772(5) 0.1102(5) 0.7275(7) 0.073(3) Uani 0.33 1 d P A 3
H28G H 0.2541 0.1143 0.7504 0.110 Uiso 0.33 1 calc PR A 3
H28H H 0.2988 0.1043 0.7525 0.110 Uiso 0.33 1 calc PR A 3
H28I H 0.2729 0.0886 0.7016 0.110 Uiso 0.33 1 calc PR A 3
C29B C 0.2557(4) 0.1543(4) 0.6474(7) 0.071(3) Uani 0.33 1 d P A 3
H29G H 0.2301 0.1517 0.6641 0.106 Uiso 0.33 1 calc PR A 3
H29H H 0.2588 0.1355 0.6169 0.106 Uiso 0.33 1 calc PR A 3
H29I H 0.2587 0.1802 0.6321 0.106 Uiso 0.33 1 calc PR A 3
C30 C 0.28610(10) 0.14719(11) 0.69274(17) 0.0583(10) Uani 1 1 d . . .
C31 C 0.32249(9) 0.13828(10) 0.65883(15) 0.0464(8) Uani 1 1 d . A .
C32 C 0.35528(10) 0.16202(10) 0.66362(17) 0.0556(9) Uani 1 1 d . . .
H32 H 0.3544 0.1827 0.6897 0.067 Uiso 1 1 calc R A .
C33 C 0.38858(9) 0.15696(9) 0.63262(15) 0.0438(8) Uani 1 1 d . A .
C34 C 0.42174(9) 0.18442(9) 0.63856(16) 0.0495(9) Uani 1 1 d . . .
C35 C 0.41564(11) 0.22316(11) 0.6542(2) 0.0694(12) Uani 1 1 d . A .
H35 H 0.3906 0.2318 0.6634 0.083 Uiso 1 1 calc R . .
C36 C 0.44611(11) 0.24830(11) 0.65618(19) 0.0660(11) Uani 1 1 d . . .
H36 H 0.4418 0.2743 0.6663 0.079 Uiso 1 1 calc R A .
C37 C 0.48351(10) 0.23608(10) 0.64338(18) 0.0575(10) Uani 1 1 d . . .
C38 C 0.48922(10) 0.19782(10) 0.62906(18) 0.0589(10) Uani 1 1 d . . .
H38 H 0.5143 0.1888 0.6210 0.071 Uiso 1 1 calc R A .
C39 C 0.45826(10) 0.17288(11) 0.62654(18) 0.0584(10) Uani 1 1 d . A .
H39 H 0.4626 0.1469 0.6161 0.070 Uiso 1 1 calc R . .
O7 O 0.4224(7) 0.2243(6) 0.4441(10) 0.289(5) Uani 0.50 1 d PD B 1
C41 C 0.4367(12) 0.2026(10) 0.3839(12) 0.289(5) Uani 0.50 1 d PD B 1
H41A H 0.4620 0.2116 0.3703 0.347 Uiso 0.50 1 calc PR B 1
H41B H 0.4174 0.2039 0.3533 0.347 Uiso 0.50 1 calc PR B 1
C42 C 0.4386(10) 0.1586(10) 0.4163(14) 0.289(5) Uani 0.50 1 d P B 1
H42A H 0.4138 0.1449 0.4134 0.347 Uiso 0.50 1 calc PR B 1
H42B H 0.4591 0.1424 0.4001 0.347 Uiso 0.50 1 calc PR B 1
C40 C 0.4537(9) 0.2126(10) 0.4802(11) 0.289(5) Uani 0.50 1 d PD B 1
H40A H 0.4496 0.2186 0.5207 0.347 Uiso 0.50 1 calc PR B 1
H40B H 0.4791 0.2220 0.4674 0.347 Uiso 0.50 1 calc PR B 1
C43 C 0.4455(10) 0.1674(10) 0.4640(15) 0.289(5) Uani 0.50 1 d P B 1
H43A H 0.4682 0.1524 0.4760 0.347 Uiso 0.50 1 calc PR B 1
H43B H 0.4237 0.1586 0.4875 0.347 Uiso 0.50 1 calc PR B 1
O7A O 0.4379(7) 0.2020(7) 0.4190(9) 0.289(5) Uani 0.50 1 d PD C 2
C40A C 0.4524(9) 0.1702(8) 0.4942(8) 0.289(5) Uani 0.50 1 d PD C 2
H40C H 0.4589 0.1694 0.5350 0.347 Uiso 0.50 1 calc PR C 2
H40D H 0.4376 0.1470 0.4840 0.347 Uiso 0.50 1 calc PR C 2
C41A C 0.4316(8) 0.2052(8) 0.4797(11) 0.289(5) Uani 0.50 1 d PD C 2
H41C H 0.4041 0.2040 0.4900 0.347 Uiso 0.50 1 calc PR C 2
H41D H 0.4435 0.2285 0.4960 0.347 Uiso 0.50 1 calc PR C 2
C42A C 0.4866(6) 0.1744(8) 0.4593(12) 0.289(5) Uani 0.50 1 d PD C 2
H42C H 0.5006 0.1985 0.4675 0.347 Uiso 0.50 1 calc PR C 2
H42D H 0.5041 0.1522 0.4628 0.347 Uiso 0.50 1 calc PR C 2
C43A C 0.4678(9) 0.1755(10) 0.4052(9) 0.289(5) Uani 0.50 1 d PD C 2
H43C H 0.4849 0.1855 0.3751 0.347 Uiso 0.50 1 calc PR C 2
H43D H 0.4576 0.1501 0.3941 0.347 Uiso 0.50 1 calc PR C 2
O1 O 0.32423(6) 0.04185(6) 0.56543(10) 0.0465(6) Uani 1 1 d . . .
O2 O 0.34885(6) 0.10560(6) 0.50983(10) 0.0505(6) Uani 1 1 d . . .
O3 O 0.30855(6) 0.34207(6) 0.20288(9) 0.0463(6) Uani 1 1 d . . .
O4 O 0.30748(6) 0.36745(6) 0.09524(9) 0.0458(6) Uani 1 1 d . . .
O5 O 0.32157(6) 0.10847(7) 0.62755(10) 0.0495(6) Uani 1 1 d . . .
O6 O 0.39490(6) 0.12856(6) 0.60003(11) 0.0524(6) Uani 1 1 d . . .
Fe1 Fe 0.362617(13) 0.082365(13) 0.58358(2) 0.04651(19) Uani 1 1 d . A .

loop_
_atom_site_aniso_label
_atom_site_aniso_U_11
_atom_site_aniso_U_22
_atom_site_aniso_U_33
_atom_site_aniso_U_23
_atom_site_aniso_U_13
_atom_site_aniso_U_12
C1 0.077(3) 0.103(4) 0.126(4) 0.020(3) 0.021(3) -0.015(3)
C2 0.132(5) 0.123(5) 0.124(5) 0.049(4) -0.045(4) -0.086(4)
C3 0.064(3) 0.068(3) 0.196(6) 0.041(4) -0.021(3) -0.029(2)
C4 0.048(2) 0.051(2) 0.071(3) 0.0098(18) -0.0080(19) -0.0214(17)
C5 0.0380(18) 0.0369(18) 0.060(2) 0.0002(16) 0.0039(16) -0.0084(14)
C6 0.0397(19) 0.048(2) 0.075(2) 0.0152(18) -0.0100(17) -0.0170(15)
C7 0.0309(17) 0.0393(18) 0.064(2) 0.0072(16) -0.0050(15) -0.0049(13)
C8 0.0361(18) 0.046(2) 0.071(2) 0.0126(17) -0.0048(17) -0.0054(15)
C9 0.0368(18) 0.0353(18) 0.071(2) 0.0091(16) -0.0003(16) -0.0098(14)
C10 0.0305(17) 0.050(2) 0.071(2) 0.0038(18) -0.0097(16) -0.0015(14)
C11 0.052(2) 0.045(2) 0.081(3) 0.0189(19) -0.0143(19) -0.0050(17)
C12 0.064(3) 0.071(3) 0.117(4) 0.049(3) -0.045(3) -0.037(2)
C13 0.067(3) 0.075(3) 0.096(3) 0.036(2) -0.046(2) -0.035(2)
C14 0.043(2) 0.042(2) 0.082(3) 0.0107(18) -0.0114(19) -0.0059(15)
C15 0.060(2) 0.041(2) 0.086(3) 0.011(2) -0.007(2) 0.0016(17)
C16 0.067(3) 0.040(2) 0.071(3) 0.0015(18) -0.017(2) 0.0022(17)
C17 0.0388(18) 0.0330(17) 0.067(2) 0.0039(16) -0.0072(16) 0.0050(13)
C18 0.086(3) 0.046(2) 0.077(3) 0.012(2) -0.032(2) -0.020(2)
C19 0.112(4) 0.063(3) 0.079(3) 0.017(2) -0.043(3) -0.030(3)
C20 0.0316(17) 0.0318(17) 0.077(3) 0.0020(16) -0.0100(16) 0.0087(13)
C21 0.054(2) 0.0346(18) 0.057(2) -0.0050(16) -0.0121(17) 0.0124(15)
C22 0.045(2) 0.041(2) 0.064(2) -0.0065(17) -0.0110(17) 0.0126(15)
C23 0.080(3) 0.051(2) 0.064(3) -0.0055(19) -0.018(2) 0.012(2)
C24 0.133(5) 0.130(5) 0.063(3) -0.002(3) 0.000(3) 0.047(4)
C25 0.197(7) 0.073(3) 0.063(3) 0.003(3) -0.019(3) 0.016(4)
C26 0.128(5) 0.106(4) 0.090(4) -0.032(3) -0.036(3) 0.000(4)
C27 0.043(4) 0.091(10) 0.103(10) -0.015(8) 0.008(5) -0.015(6)
C28 0.070(7) 0.078(10) 0.071(7) -0.003(6) 0.013(5) -0.017(6)
C29 0.057(5) 0.063(5) 0.093(9) -0.015(6) 0.007(5) -0.006(4)
C27A 0.043(4) 0.091(10) 0.103(10) -0.015(8) 0.008(5) -0.015(6)
C28A 0.070(7) 0.078(10) 0.071(7) -0.003(6) 0.013(5) -0.017(6)
C29A 0.057(5) 0.063(5) 0.093(9) -0.015(6) 0.007(5) -0.006(4)
C27B 0.043(4) 0.091(10) 0.103(10) -0.015(8) 0.008(5) -0.015(6)
C28B 0.070(7) 0.078(10) 0.071(7) -0.003(6) 0.013(5) -0.017(6)
C29B 0.057(5) 0.063(5) 0.093(9) -0.015(6) 0.007(5) -0.006(4)
C30 0.039(2) 0.064(2) 0.072(3) 0.004(2) 0.0107(18) -0.0125(17)
C31 0.0330(17) 0.048(2) 0.058(2) 0.0095(17) -0.0061(15) -0.0068(14)
C32 0.046(2) 0.044(2) 0.078(3) -0.0079(18) 0.0017(18) -0.0177(16)
C33 0.0336(17) 0.0353(18) 0.062(2) 0.0065(16) -0.0070(15) -0.0093(13)
C34 0.0344(18) 0.0373(18) 0.077(2) 0.0048(17) 0.0018(17) -0.0116(14)
C35 0.035(2) 0.051(2) 0.122(4) -0.007(2) 0.005(2) -0.0120(16)
C36 0.046(2) 0.039(2) 0.114(3) -0.009(2) 0.008(2) -0.0114(16)
C37 0.0375(19) 0.041(2) 0.094(3) 0.0011(19) 0.0023(19) -0.0164(15)
C38 0.0372(19) 0.0334(18) 0.106(3) -0.0007(19) 0.0067(19) -0.0076(14)
C39 0.042(2) 0.042(2) 0.091(3) -0.0019(19) 0.0014(19) -0.0109(15)
O7 0.304(11) 0.291(11) 0.274(11) 0.008(11) -0.085(11) 0.085(9)
C41 0.304(11) 0.291(11) 0.274(11) 0.008(11) -0.085(11) 0.085(9)
C42 0.304(11) 0.291(11) 0.274(11) 0.008(11) -0.085(11) 0.085(9)
C40 0.304(11) 0.291(11) 0.274(11) 0.008(11) -0.085(11) 0.085(9)
C43 0.304(11) 0.291(11) 0.274(11) 0.008(11) -0.085(11) 0.085(9)
O7A 0.304(11) 0.291(11) 0.274(11) 0.008(11) -0.085(11) 0.085(9)
C40A 0.304(11) 0.291(11) 0.274(11) 0.008(11) -0.085(11) 0.085(9)
C41A 0.304(11) 0.291(11) 0.274(11) 0.008(11) -0.085(11) 0.085(9)
C42A 0.304(11) 0.291(11) 0.274(11) 0.008(11) -0.085(11) 0.085(9)
C43A 0.304(11) 0.291(11) 0.274(11) 0.008(11) -0.085(11) 0.085(9)
O1 0.0413(13) 0.0388(12) 0.0593(14) 0.0074(10) -0.0097(11) -0.0123(10)
O2 0.0394(13) 0.0443(13) 0.0678(16) 0.0142(11) -0.0086(11) -0.0168(10)
O3 0.0447(13) 0.0384(13) 0.0559(14) 0.0016(10) -0.0021(11) 0.0111(10)
O4 0.0424(13) 0.0356(12) 0.0593(14) 0.0006(10) -0.0122(10) 0.0100(9)
O5 0.0332(12) 0.0440(14) 0.0714(16) -0.0015(12) 0.0023(11) -0.0143(10)
O6 0.0317(12) 0.0395(13) 0.0859(18) -0.0015(12) -0.0050(12) -0.0149(10)
Fe1 0.0344(3) 0.0391(3) 0.0660(4) 0.0072(2) -0.0039(2) -0.0115(2)

loop_
_atom_type_symbol
_atom_type_description
_atom_type_scat_dispersion_real
_atom_type_scat_dispersion_imag
_atom_type_scat_source
C C 0.0033 0.0016 'International Tables Vol C Tables 4.2.6.8 and 6.1.1.4'
H H 0.0000 0.0000 'International Tables Vol C Tables 4.2.6.8 and 6.1.1.4'
O O 0.0106 0.0060 'International Tables Vol C Tables 4.2.6.8 and 6.1.1.4'
Fe Fe 0.3463 0.8444 'International Tables Vol C Tables 4.2.6.8 and 6.1.1.4'

loop_
_geom_angle_atom_site_label_1
_geom_angle_atom_site_label_2
_geom_angle_atom_site_label_3
_geom_angle
_geom_angle_site_symmetry_1
_geom_angle_site_symmetry_3
_geom_angle_publ_flag
C4 C1 H1A 109.5 . . ?
C4 C1 H1B 109.5 . . ?
H1A C1 H1B 109.5 . . ?
C4 C1 H1C 109.5 . . ?
H1A C1 H1C 109.5 . . ?
H1B C1 H1C 109.5 . . ?
C4 C2 H2A 109.5 . . ?
C4 C2 H2B 109.5 . . ?
H2A C2 H2B 109.5 . . ?
C4 C2 H2C 109.5 . . ?
H2A C2 H2C 109.5 . . ?
H2B C2 H2C 109.5 . . ?
C4 C3 H3A 109.5 . . ?
C4 C3 H3B 109.5 . . ?
H3A C3 H3B 109.5 . . ?
C4 C3 H3C 109.5 . . ?
H3A C3 H3C 109.5 . . ?
H3B C3 H3C 109.5 . . ?
C3 C4 C2 110.7(4) . . ?
C3 C4 C5 112.3(3) . . ?
C2 C4 C5 114.1(3) . . ?
C3 C4 C1 108.1(4) . . ?
C2 C4 C1 105.4(4) . . ?
C5 C4 C1 105.8(3) . . ?
O1 C5 C6 123.5(3) . . ?
O1 C5 C4 116.4(3) . . ?
C6 C5 C4 120.0(3) . . ?
C7 C6 C5 124.7(3) . . ?
C7 C6 H6 117.7 . . ?
C5 C6 H6 117.7 . . ?
O2 C7 C6 122.2(3) . . ?
O2 C7 C8 114.8(3) . . ?
C6 C7 C8 123.0(3) . . ?
C9 C8 C13 118.0(3) . . ?
C9 C8 C7 124.2(3) . . ?
C13 C8 C7 117.8(3) . . ?
C8 C9 C10 121.0(3) . . ?
C8 C9 H9 119.5 . . ?
C10 C9 H9 119.5 . . ?
C11 C10 C9 121.1(3) . . ?
C11 C10 H10 119.4 . . ?
C9 C10 H10 119.4 . . ?
C10 C11 C12 117.3(3) . . ?
C10 C11 C14 122.6(3) . . ?
C12 C11 C14 120.0(3) . . ?
C13 C12 C11 121.7(3) . . ?
C13 C12 H12 119.1 . . ?
C11 C12 H12 119.1 . . ?
C12 C13 C8 120.8(3) . . ?
C12 C13 H13 119.6 . . ?
C8 C13 H13 119.6 . . ?
C15 C14 C19 118.2(4) . . ?
C15 C14 C11 121.6(3) . . ?
C19 C14 C11 120.2(4) . . ?
C14 C15 C16 120.7(4) . . ?
C14 C15 H15 119.6 . . ?
C16 C15 H15 119.6 . . ?
C15 C16 C17 120.9(4) . . ?
C15 C16 H16 119.6 . . ?
C17 C16 H16 119.6 . . ?
C18 C17 C16 118.2(3) . . ?
C18 C17 C20 118.4(3) . . ?
C16 C17 C20 123.3(3) . . ?
C17 C18 C19 121.0(4) . . ?
C17 C18 H18 119.5 . . ?
C19 C18 H18 119.5 . . ?
C18 C19 C14 120.8(4) . . ?
C18 C19 H19 119.6 . . ?
C14 C19 H19 119.6 . . ?
O3 C20 C21 123.6(3) . . ?
O3 C20 C17 113.5(3) . . ?
C21 C20 C17 122.9(3) . . ?
C20 C21 C22 124.5(3) . . ?
C20 C21 H21 117.7 . . ?
C22 C21 H21 117.7 . . ?
O4 C22 C21 122.4(3) . . ?
O4 C22 C23 116.2(3) . . ?
C21 C22 C23 121.4(3) . . ?
C25 C23 C24 113.2(4) . . ?
C25 C23 C26 108.3(4) . . ?
C24 C23 C26 108.1(4) . . ?
C25 C23 C22 111.1(3) . . ?
C24 C23 C22 107.7(3) . . ?
C26 C23 C22 108.3(4) . . ?
C23 C24 H24A 109.5 . . ?
C23 C24 H24B 109.5 . . ?
H24A C24 H24B 109.5 . . ?
C23 C24 H24C 109.5 . . ?
H24A C24 H24C 109.5 . . ?
H24B C24 H24C 109.5 . . ?
C23 C25 H25A 109.5 . . ?
C23 C25 H25B 109.5 . . ?
H25A C25 H25B 109.5 . . ?
C23 C25 H25C 109.5 . . ?
H25A C25 H25C 109.5 . . ?
H25B C25 H25C 109.5 . . ?
C23 C26 H26A 109.5 . . ?
C23 C26 H26B 109.5 . . ?
H26A C26 H26B 109.5 . . ?
C23 C26 H26C 109.5 . . ?
H26A C26 H26C 109.5 . . ?
H26B C26 H26C 109.5 . . ?
C30 C27 H27A 109.5 . . ?
C30 C27 H27B 109.5 . . ?
C30 C27 H27C 109.5 . . ?
C30 C28 H28A 109.5 . . ?
C30 C28 H28B 109.5 . . ?
C30 C28 H28C 109.5 . . ?
C30 C29 H29A 109.5 . . ?
C30 C29 H29B 109.5 . . ?
C30 C29 H29C 109.5 . . ?
C30 C27A H27D 109.5 . . ?
C30 C27A H27E 109.5 . . ?
H27D C27A H27E 109.5 . . ?
C30 C27A H27F 109.5 . . ?
H27D C27A H27F 109.5 . . ?
H27E C27A H27F 109.5 . . ?
C30 C28A H28D 109.5 . . ?
C30 C28A H28E 109.5 . . ?
H28D C28A H28E 109.5 . . ?
C30 C28A H28F 109.5 . . ?
H28D C28A H28F 109.5 . . ?
H28E C28A H28F 109.5 . . ?
C30 C29A H29D 109.5 . . ?
C30 C29A H29E 109.5 . . ?
H29D C29A H29E 109.5 . . ?
C30 C29A H29F 109.5 . . ?
H29D C29A H29F 109.5 . . ?
H29E C29A H29F 109.5 . . ?
C30 C27B H27G 109.5 . . ?
C30 C27B H27H 109.5 . . ?
C30 C27B H27I 109.5 . . ?
C30 C28B H28G 109.5 . . ?
C30 C28B H28H 109.5 . . ?
C30 C28B H28I 109.5 . . ?
C30 C29B H29G 109.5 . . ?
C30 C29B H29H 109.5 . . ?
C30 C29B H29I 109.5 . . ?
C27 C30 C29A 84.5(10) . . ?
C27 C30 C29B 27.5(7) . . ?
C29A C30 C29B 61.0(8) . . ?
C27 C30 C31 110.7(9) . . ?
C29A C30 C31 110.3(7) . . ?
C29B C30 C31 103.9(6) . . ?
C27 C30 C27B 125.8(11) . . ?
C29A C30 C27B 52.0(8) . . ?
C29B C30 C27B 110.4(9) . . ?
C31 C30 C27B 113.7(7) . . ?
C27 C30 C28 109.0(11) . . ?
C29A C30 C28 132.3(9) . . ?
C29B C30 C28 134.9(9) . . ?
C31 C30 C28 106.9(7) . . ?
C27B C30 C28 86.2(10) . . ?
C27 C30 C28A 129.5(10) . . ?
C29A C30 C28A 110.8(9) . . ?
C29B C30 C28A 147.7(9) . . ?
C31 C30 C28A 108.0(7) . . ?
C27B C30 C28A 60.5(9) . . ?
C28 C30 C28A 27.0(6) . . ?
C27 C30 C28B 84.0(10) . . ?
C29A C30 C28B 143.9(9) . . ?
C29B C30 C28B 111.4(9) . . ?
C31 C30 C28B 105.9(7) . . ?
C27B C30 C28B 111.3(10) . . ?
C28 C30 C28B 28.0(6) . . ?
C28A C30 C28B 54.8(7) . . ?
C27 C30 C27A 27.6(9) . . ?
C29A C30 C27A 109.9(10) . . ?
C29B C30 C27A 55.0(8) . . ?
C31 C30 C27A 109.8(8) . . ?
C27B C30 C27A 136.4(10) . . ?
C28 C30 C27A 83.7(10) . . ?
C28A C30 C27A 108.0(10) . . ?
C28B C30 C27A 57.0(9) . . ?
C27 C30 C29 107.6(11) . . ?
C29A C30 C29 28.5(7) . . ?
C29B C30 C29 88.0(9) . . ?
C31 C30 C29 115.1(7) . . ?
C27B C30 C29 23.5(8) . . ?
C28 C30 C29 107.3(10) . . ?
C28A C30 C29 83.1(10) . . ?
C28B C30 C29 128.7(10) . . ?
C27A C30 C29 127.3(9) . . ?
O5 C31 C32 122.9(3) . . ?
O5 C31 C30 116.6(3) . . ?
C32 C31 C30 120.5(3) . . ?
C33 C32 C31 124.1(3) . . ?
C33 C32 H32 118.0 . . ?
C31 C32 H32 118.0 . . ?
O6 C33 C32 124.4(3) . . ?
O6 C33 C34 114.7(3) . . ?
C32 C33 C34 120.9(3) . . ?
C39 C34 C35 118.4(3) . . ?
C39 C34 C33 120.6(3) . . ?
C35 C34 C33 121.0(3) . . ?
C36 C35 C34 120.0(4) . . ?
C36 C35 H35 120.0 . . ?
C34 C35 H35 120.0 . . ?
C35 C36 C37 121.0(4) . . ?
C35 C36 H36 119.5 . . ?
C37 C36 H36 119.5 . . ?
C38 C37 C36 118.4(3) . . ?
C38 C37 C37 120.6(4) . 2_655 ?
C36 C37 C37 120.9(4) . 2_655 ?
C39 C38 C37 120.0(3) . . ?
C39 C38 H38 120.0 . . ?
C37 C38 H38 120.0 . . ?
C34 C39 C38 122.1(3) . . ?
C34 C39 H39 118.9 . . ?
C38 C39 H39 118.9 . . ?
C40 O7 C41 98.5(17) . . ?
O7 C41 C42 92(2) . . ?
O7 C41 H41A 113.3 . . ?
C42 C41 H41A 113.3 . . ?
O7 C41 H41B 113.3 . . ?
C42 C41 H41B 113.3 . . ?
H41A C41 H41B 110.6 . . ?
C43 C42 C41 102(3) . . ?
C43 C42 H42A 111.5 . . ?
C41 C42 H42A 111.5 . . ?
C43 C42 H42B 111.5 . . ?
C41 C42 H42B 111.5 . . ?
H42A C42 H42B 109.3 . . ?
O7 C40 C43 90.1(19) . . ?
O7 C40 H40A 113.6 . . ?
C43 C40 H40A 113.6 . . ?
O7 C40 H40B 113.6 . . ?
C43 C40 H40B 113.6 . . ?
H40A C40 H40B 110.9 . . ?
C42 C43 C40 120(3) . . ?
C42 C43 H43A 107.3 . . ?
C40 C43 H43A 107.3 . . ?
C42 C43 H43B 107.3 . . ?
C40 C43 H43B 107.3 . . ?
H43A C43 H43B 106.9 . . ?
C43A O7A C41A 112.6(9) . . ?
C42A C40A C41A 100.8(12) . . ?
C42A C40A H40C 111.6 . . ?
C41A C40A H40C 111.6 . . ?
C42A C40A H40D 111.6 . . ?
C41A C40A H40D 111.6 . . ?
H40C C40A H40D 109.4 . . ?
O7A C41A C40A 95.4(8) . . ?
O7A C41A H41C 112.7 . . ?
C40A C41A H41C 112.7 . . ?
O7A C41A H41D 112.7 . . ?
C40A C41A H41D 112.7 . . ?
H41C C41A H41D 110.2 . . ?
C43A C42A C40A 97.8(11) . . ?
C43A C42A H42C 112.2 . . ?
C40A C42A H42C 112.2 . . ?
C43A C42A H42D 112.2 . . ?
C40A C42A H42D 112.2 . . ?
H42C C42A H42D 109.8 . . ?
O7A C43A C42A 98.4(12) . . ?
O7A C43A H43C 112.1 . . ?
C42A C43A H43C 112.1 . . ?
O7A C43A H43D 112.1 . . ?
C42A C43A H43D 112.1 . . ?
H43C C43A H43D 109.7 . . ?
C5 O1 Fe1 127.7(2) . . ?
C7 O2 Fe1 130.4(2) . . ?
C20 O3 Fe1 124.2(2) . 11_666 ?
C22 O4 Fe1 124.8(2) . 11_666 ?
C31 O5 Fe1 131.1(2) . . ?
C33 O6 Fe1 130.2(2) . . ?
O2 Fe1 O3 88.96(10) . 12_656 ?
O2 Fe1 O5 95.65(10) . . ?
O3 Fe1 O5 172.93(10) 12_656 . ?
O2 Fe1 O1 86.43(9) . . ?
O3 Fe1 O1 98.32(9) 12_656 . ?
O5 Fe1 O1 87.34(9) . . ?
O2 Fe1 O6 88.76(10) . . ?
O3 Fe1 O6 88.48(9) 12_656 . ?
O5 Fe1 O6 86.27(9) . . ?
O1 Fe1 O6 171.58(10) . . ?
O2 Fe1 O4 173.46(10) . 12_656 ?
O3 Fe1 O4 84.71(9) 12_656 12_656 ?
O5 Fe1 O4 90.51(10) . 12_656 ?
O1 Fe1 O4 96.10(9) . 12_656 ?
O6 Fe1 O4 89.44(9) . 12_656 ?

loop_
_geom_bond_atom_site_label_1
_geom_bond_atom_site_label_2
_geom_bond_distance
_geom_bond_site_symmetry_2
_geom_bond_publ_flag
C1 C4 1.553(6) . ?
C1 H1A 0.9800 . ?
C1 H1B 0.9800 . ?
C1 H1C 0.9800 . ?
C2 C4 1.504(6) . ?
C2 H2A 0.9800 . ?
C2 H2B 0.9800 . ?
C2 H2C 0.9800 . ?
C3 C4 1.489(6) . ?
C3 H3A 0.9800 . ?
C3 H3B 0.9800 . ?
C3 H3C 0.9800 . ?
C4 C5 1.527(4) . ?
C5 O1 1.279(4) . ?
C5 C6 1.409(5) . ?
C6 C7 1.400(4) . ?
C6 H6 0.9500 . ?
C7 O2 1.280(4) . ?
C7 C8 1.488(5) . ?
C8 C9 1.375(5) . ?
C8 C13 1.398(5) . ?
C9 C10 1.404(5) . ?
C9 H9 0.9500 . ?
C10 C11 1.379(5) . ?
C10 H10 0.9500 . ?
C11 C12 1.399(5) . ?
C11 C14 1.506(5) . ?
C12 C13 1.373(5) . ?
C12 H12 0.9500 . ?
C13 H13 0.9500 . ?
C14 C15 1.376(5) . ?
C14 C19 1.389(5) . ?
C15 C16 1.385(5) . ?
C15 H15 0.9500 . ?
C16 C17 1.398(5) . ?
C16 H16 0.9500 . ?
C17 C18 1.364(5) . ?
C17 C20 1.517(5) . ?
C18 C19 1.389(5) . ?
C18 H18 0.9500 . ?
C19 H19 0.9500 . ?
C20 O3 1.297(4) . ?
C20 C21 1.364(5) . ?
C21 C22 1.415(5) . ?
C21 H21 0.9500 . ?
C22 O4 1.272(4) . ?
C22 C23 1.536(5) . ?
C23 C25 1.488(6) . ?
C23 C24 1.532(6) . ?
C23 C26 1.533(7) . ?
C24 H24A 0.9800 . ?
C24 H24B 0.9800 . ?
C24 H24C 0.9800 . ?
C25 H25A 0.9800 . ?
C25 H25B 0.9800 . ?
C25 H25C 0.9800 . ?
C26 H26A 0.9800 . ?
C26 H26B 0.9800 . ?
C26 H26C 0.9800 . ?
C27 C30 1.482(19) . ?
C27 H27A 0.9800 . ?
C27 H27B 0.9800 . ?
C27 H27C 0.9800 . ?
C28 C30 1.548(17) . ?
C28 H28A 0.9800 . ?
C28 H28B 0.9800 . ?
C28 H28C 0.9800 . ?
C29 C30 1.629(19) . ?
C29 H29A 0.9800 . ?
C29 H29B 0.9800 . ?
C29 H29C 0.9800 . ?
C27A C30 1.618(17) . ?
C27A H27D 0.9800 . ?
C27A H27E 0.9800 . ?
C27A H27F 0.9800 . ?
C28A C30 1.549(17) . ?
C28A H28D 0.9800 . ?
C28A H28E 0.9800 . ?
C28A H28F 0.9800 . ?
C29A C30 1.515(16) . ?
C29A H29D 0.9800 . ?
C29A H29E 0.9800 . ?
C29A H29F 0.9800 . ?
C27B C30 1.548(18) . ?
C27B H27G 0.9800 . ?
C27B H27H 0.9800 . ?
C27B H27I 0.9800 . ?
C28B C30 1.563(16) . ?
C28B H28G 0.9800 . ?
C28B H28H 0.9800 . ?
C28B H28I 0.9800 . ?
C29B C30 1.528(16) . ?
C29B H29G 0.9800 . ?
C29B H29H 0.9800 . ?
C29B H29I 0.9800 . ?
C30 C31 1.533(5) . ?
C31 O5 1.276(4) . ?
C31 C32 1.417(4) . ?
C32 C33 1.385(5) . ?
C32 H32 0.9500 . ?
C33 O6 1.274(4) . ?
C33 C34 1.508(4) . ?
C34 C39 1.366(5) . ?
C34 C35 1.417(5) . ?
C35 C36 1.378(5) . ?
C35 H35 0.9500 . ?
C36 C37 1.405(5) . ?
C36 H36 0.9500 . ?
C37 C38 1.391(5) . ?
C37 C37 1.505(6) 2_655 ?
C38 C39 1.388(5) . ?
C38 H38 0.9500 . ?
C39 H39 0.9500 . ?
O7 C40 1.445(10) . ?
O7 C41 1.69(3) . ?
C41 C42 1.72(4) . ?
C41 H41A 0.9900 . ?
C41 H41B 0.9900 . ?
C42 C43 1.19(3) . ?
C42 H42A 0.9900 . ?
C42 H42B 0.9900 . ?
C40 C43 1.65(4) . ?
C40 H40A 0.9900 . ?
C40 H40B 0.9900 . ?
C43 H43A 0.9900 . ?
C43 H43B 0.9900 . ?
O7A C43A 1.43(2) . ?
O7A C41A 1.456(10) . ?
C40A C42A 1.459(10) . ?
C40A C41A 1.460(10) . ?
C40A H40C 0.9900 . ?
C40A H40D 0.9900 . ?
C41A H41C 0.9900 . ?
C41A H41D 0.9900 . ?
C42A C43A 1.436(10) . ?
C42A H42C 0.9900 . ?
C42A H42D 0.9900 . ?
C43A H43C 0.9900 . ?
C43A H43D 0.9900 . ?
O1 Fe1 1.993(2) . ?
O2 Fe1 1.982(2) . ?
O3 Fe1 1.982(2) 11_666 ?
O4 Fe1 2.017(2) 11_666 ?
O5 Fe1 1.990(2) . ?
O6 Fe1 2.004(2) . ?
Fe1 O3 1.982(2) 12_656 ?
Fe1 O4 2.017(2) 12_656 ?

loop_
_geom_torsion_atom_site_label_1
_geom_torsion_atom_site_label_2
_geom_torsion_atom_site_label_3
_geom_torsion_atom_site_label_4
_geom_torsion
_geom_torsion_site_symmetry_1
_geom_torsion_site_symmetry_2
_geom_torsion_site_symmetry_3
_geom_torsion_site_symmetry_4
_geom_torsion_publ_flag
C3 C4 C5 O1 -23.3(5) . . . . ?
C2 C4 C5 O1 -150.3(4) . . . . ?
C1 C4 C5 O1 94.4(4) . . . . ?
C3 C4 C5 C6 156.5(4) . . . . ?
C2 C4 C5 C6 29.5(6) . . . . ?
C1 C4 C5 C6 -85.8(4) . . . . ?
O1 C5 C6 C7 -0.7(6) . . . . ?
C4 C5 C6 C7 179.5(4) . . . . ?
C5 C6 C7 O2 -4.6(6) . . . . ?
C5 C6 C7 C8 176.5(3) . . . . ?
O2 C7 C8 C9 173.0(3) . . . . ?
C6 C7 C8 C9 -8.0(6) . . . . ?
O2 C7 C8 C13 -8.0(5) . . . . ?
C6 C7 C8 C13 171.0(4) . . . . ?
C13 C8 C9 C10 -0.2(6) . . . . ?
C7 C8 C9 C10 178.8(3) . . . . ?
C8 C9 C10 C11 -0.9(6) . . . . ?
C9 C10 C11 C12 0.7(6) . . . . ?
C9 C10 C11 C14 -176.7(4) . . . . ?
C10 C11 C12 C13 0.5(8) . . . . ?
C14 C11 C12 C13 178.0(5) . . . . ?
C11 C12 C13 C8 -1.6(8) . . . . ?
C9 C8 C13 C12 1.4(7) . . . . ?
C7 C8 C13 C12 -177.7(4) . . . . ?
C10 C11 C14 C15 -32.2(6) . . . . ?
C12 C11 C14 C15 150.5(4) . . . . ?
C10 C11 C14 C19 146.6(4) . . . . ?
C12 C11 C14 C19 -30.8(6) . . . . ?
C19 C14 C15 C16 3.1(6) . . . . ?
C11 C14 C15 C16 -178.1(4) . . . . ?
C14 C15 C16 C17 -0.2(6) . . . . ?
C15 C16 C17 C18 -1.3(6) . . . . ?
C15 C16 C17 C20 176.6(3) . . . . ?
C16 C17 C18 C19 -0.3(6) . . . . ?
C20 C17 C18 C19 -178.3(4) . . . . ?
C17 C18 C19 C14 3.3(8) . . . . ?
C15 C14 C19 C18 -4.7(7) . . . . ?
C11 C14 C19 C18 176.5(4) . . . . ?
C18 C17 C20 O3 -18.9(5) . . . . ?
C16 C17 C20 O3 163.2(3) . . . . ?
C18 C17 C20 C21 162.3(4) . . . . ?
C16 C17 C20 C21 -15.6(5) . . . . ?
O3 C20 C21 C22 -0.2(5) . . . . ?
C17 C20 C21 C22 178.4(3) . . . . ?
C20 C21 C22 O4 1.4(6) . . . . ?
C20 C21 C22 C23 -179.2(3) . . . . ?
O4 C22 C23 C25 -2.7(5) . . . . ?
C21 C22 C23 C25 177.9(4) . . . . ?
O4 C22 C23 C24 121.8(4) . . . . ?
C21 C22 C23 C24 -57.7(5) . . . . ?
O4 C22 C23 C26 -121.6(4) . . . . ?
C21 C22 C23 C26 59.0(5) . . . . ?
C27 C30 C31 O5 -34.6(10) . . . . ?
C29A C30 C31 O5 -126.4(7) . . . . ?
C29B C30 C31 O5 -62.6(7) . . . . ?
C27B C30 C31 O5 177.3(8) . . . . ?
C28 C30 C31 O5 84.0(8) . . . . ?
C28A C30 C31 O5 112.3(7) . . . . ?
C28B C30 C31 O5 54.9(7) . . . . ?
C27A C30 C31 O5 -5.2(9) . . . . ?
C29 C30 C31 O5 -156.9(8) . . . . ?
C27 C30 C31 C32 146.5(9) . . . . ?
C29A C30 C31 C32 54.8(8) . . . . ?
C29B C30 C31 C32 118.5(7) . . . . ?
C27B C30 C31 C32 -1.5(9) . . . . ?
C28 C30 C31 C32 -94.8(8) . . . . ?
C28A C30 C31 C32 -66.5(8) . . . . ?
C28B C30 C31 C32 -124.0(7) . . . . ?
C27A C30 C31 C32 175.9(8) . . . . ?
C29 C30 C31 C32 24.2(9) . . . . ?
O5 C31 C32 C33 4.3(6) . . . . ?
C30 C31 C32 C33 -177.0(3) . . . . ?
C31 C32 C33 O6 -6.5(6) . . . . ?
C31 C32 C33 C34 177.6(3) . . . . ?
O6 C33 C34 C39 -21.4(5) . . . . ?
C32 C33 C34 C39 154.9(4) . . . . ?
O6 C33 C34 C35 155.8(4) . . . . ?
C32 C33 C34 C35 -28.0(6) . . . . ?
C39 C34 C35 C36 1.0(7) . . . . ?
C33 C34 C35 C36 -176.2(4) . . . . ?
C34 C35 C36 C37 -0.6(7) . . . . ?
C35 C36 C37 C38 -0.5(7) . . . . ?
C35 C36 C37 C37 177.6(3) . . . 2_655 ?
C36 C37 C38 C39 1.3(6) . . . . ?
C37 C37 C38 C39 -176.8(3) 2_655 . . . ?
C35 C34 C39 C38 -0.2(6) . . . . ?
C33 C34 C39 C38 177.0(4) . . . . ?
C37 C38 C39 C34 -1.0(7) . . . . ?
C40 O7 C41 C42 56(3) . . . . ?
O7 C41 C42 C43 -29(3) . . . . ?
C41 O7 C40 C43 -54(3) . . . . ?
C41 C42 C43 C40 -5(4) . . . . ?
O7 C40 C43 C42 42(4) . . . . ?
C43A O7A C41A C40A -16(3) . . . . ?
C42A C40A C41A O7A 45(2) . . . . ?
C41A C40A C42A C43A -60(2) . . . . ?
C41A O7A C43A C42A -19(3) . . . . ?
C40A C42A C43A O7A 46(2) . . . . ?
C6 C5 O1 Fe1 20.1(5) . . . . ?
C4 C5 O1 Fe1 -160.2(2) . . . . ?
C6 C7 O2 Fe1 -10.3(5) . . . . ?
C8 C7 O2 Fe1 168.7(2) . . . . ?
C21 C20 O3 Fe1 -28.8(4) . . . 11_666 ?
C17 C20 O3 Fe1 152.5(2) . . . 11_666 ?
C21 C22 O4 Fe1 26.2(5) . . . 11_666 ?
C23 C22 O4 Fe1 -153.2(3) . . . 11_666 ?
C32 C31 O5 Fe1 6.7(5) . . . . ?
C30 C31 O5 Fe1 -172.1(2) . . . . ?
C32 C33 O6 Fe1 -2.2(5) . . . . ?
C34 C33 O6 Fe1 173.9(2) . . . . ?
C7 O2 Fe1 O3 118.4(3) . . . 12_656 ?
C7 O2 Fe1 O5 -66.9(3) . . . . ?
C7 O2 Fe1 O1 20.0(3) . . . . ?
C7 O2 Fe1 O6 -153.1(3) . . . . ?
C7 O2 Fe1 O4 133.0(8) . . . 12_656 ?
C31 O5 Fe1 O2 -99.1(3) . . . . ?
C31 O5 Fe1 O3 31.4(9) . . . 12_656 ?
C31 O5 Fe1 O1 174.8(3) . . . . ?
C31 O5 Fe1 O6 -10.7(3) . . . . ?
C31 O5 Fe1 O4 78.7(3) . . . 12_656 ?
C5 O1 Fe1 O2 -24.5(3) . . . . ?
C5 O1 Fe1 O3 -112.9(3) . . . 12_656 ?
C5 O1 Fe1 O5 71.3(3) . . . . ?
C5 O1 Fe1 O6 30.7(8) . . . . ?
C5 O1 Fe1 O4 161.6(3) . . . 12_656 ?
C33 O6 Fe1 O2 104.1(3) . . . . ?
C33 O6 Fe1 O3 -166.9(3) . . . 12_656 ?
C33 O6 Fe1 O5 8.4(3) . . . . ?
C33 O6 Fe1 O1 49.1(8) . . . . ?
C33 O6 Fe1 O4 -82.2(3) . . . 12_656 ?

loop_
_platon_squeeze_void_nr
_platon_squeeze_void_average_x
_platon_squeeze_void_average_y
_platon_squeeze_void_average_z
_platon_squeeze_void_volume
_platon_squeeze_void_count_electrons
1 0.013 0.044 0.551 15345.8 4726.9
